data_4333908
loop_
_publ_author_name
'Chung-Hung Hsieh'
'Scott M. Brothers'
'Joseph H. Reibenspies'
'Michael B. Hall'
'Codrina V. Popescu'
'Marcetta Y. Darensbourg'

_publ_section_title
;
 Ambidentate Thiocyanate and Cyanate Ligands in Dinitrosyl Iron Complexes
;
_journal_name_full 'Inorganic Chemistry'
_journal_page_first 2119
_journal_page_last 2124
_journal_paper_doi 10.1021/ic3025149
_journal_volume 52
_journal_year 2013
_chemical_formula_sum 'C38 H30 Fe N5 O4 P2'
_chemical_formula_weight 738.46
_chemical_name_systematic
; 
 ? 
;
_space_group_IT_number 2
_symmetry_cell_setting triclinic
_symmetry_space_group_name_Hall '-P 1'
_symmetry_space_group_name_H-M 'P -1'
_atom_sites_solution_hydrogens geom
_atom_sites_solution_primary direct
_atom_sites_solution_secondary difmap
_audit_creation_method SHELXL-97
_cell_angle_alpha 104.929(2)
_cell_angle_beta 97.210(2)
_cell_angle_gamma 92.224(2)
_cell_formula_units_Z 2
_cell_length_a 9.593(2)
_cell_length_b 11.728(3)
_cell_length_c 16.450(3)
_cell_measurement_temperature 110(2)
_cell_measurement_theta_max 28.53
_cell_measurement_theta_min 2.15
_cell_volume 1769.2(7)
_computing_cell_refinement 'Bruker APEXII'
_computing_data_collection 'Bruker APEXII'
_computing_data_reduction 'Bruker SAINT'
_computing_molecular_graphics 'Bruker SHELXTL'
_computing_publication_material 'Bruker SHELXTL'
_computing_structure_refinement 'SHELXL-97 (Sheldrick, 1997)'
_computing_structure_solution 'SHELXS-97 (Sheldrick, 1990)'
_diffrn_ambient_temperature 110(2)
_diffrn_measured_fraction_theta_full 0.995
_diffrn_measured_fraction_theta_max 0.995
_diffrn_measurement_device_type 'Bruker APEX-II CCD'
_diffrn_measurement_method '\f and \w scans'
_diffrn_radiation_monochromator graphite
_diffrn_radiation_source 'fine-focus sealed tube'
_diffrn_radiation_type MoK\a
_diffrn_radiation_wavelength 0.71073
_diffrn_reflns_av_R_equivalents 0.0270
_diffrn_reflns_av_sigmaI/netI 0.0301
_diffrn_reflns_limit_h_max 11
_diffrn_reflns_limit_h_min -11
_diffrn_reflns_limit_k_max 13
_diffrn_reflns_limit_k_min -13
_diffrn_reflns_limit_l_max 19
_diffrn_reflns_limit_l_min -19
_diffrn_reflns_number 16855
_diffrn_reflns_theta_full 25.00
_diffrn_reflns_theta_max 25.00
_diffrn_reflns_theta_min 1.29
_exptl_absorpt_coefficient_mu 0.564
_exptl_absorpt_correction_T_max 0.9669
_exptl_absorpt_correction_T_min 0.9457
_exptl_absorpt_correction_type multi-scan
_exptl_absorpt_process_details sadabs
_exptl_crystal_colour 'greenish brown'
_exptl_crystal_density_diffrn 1.386
_exptl_crystal_description needle
_exptl_crystal_F_000 762
_exptl_crystal_size_max 0.10
_exptl_crystal_size_mid 0.08
_exptl_crystal_size_min 0.06
_refine_diff_density_max 1.657
_refine_diff_density_min -1.429
_refine_diff_density_rms 0.059
_refine_ls_extinction_method none
_refine_ls_goodness_of_fit_ref 1.249
_refine_ls_hydrogen_treatment constr
_refine_ls_matrix_type full
_refine_ls_number_parameters 439
_refine_ls_number_reflns 6208
_refine_ls_number_restraints 0
_refine_ls_restrained_S_all 1.249
_refine_ls_R_factor_all 0.0483
_refine_ls_R_factor_gt 0.0427
_refine_ls_shift/su_max 0.001
_refine_ls_shift/su_mean 0.000
_refine_ls_structure_factor_coef Fsqd
_refine_ls_weighting_details 'calc w=1/[\s^2^(Fo^2^)+(0.0374P)^2^+1.4002P] where P=(Fo^2^+2Fc^2^)/3'
_refine_ls_weighting_scheme calc
_refine_ls_wR_factor_gt 0.1037
_refine_ls_wR_factor_ref 0.1079
_reflns_number_gt 5497
_reflns_number_total 6208
_reflns_threshold_expression >2sigma(I)
_cod_data_source_file ic3025149_si_002_2.cif
_cod_data_source_block ocn01_0m
_cod_original_cell_volume 1769.4(6)
_cod_database_code 4333908

loop_
_symmetry_equiv_pos_as_xyz
'x, y, z'
'-x, -y, -z'

loop_
_atom_site_label
_atom_site_type_symbol
_atom_site_fract_x
_atom_site_fract_y
_atom_site_fract_z
_atom_site_U_iso_or_equiv
_atom_site_adp_type
_atom_site_occupancy
_atom_site_symmetry_multiplicity
_atom_site_calc_flag
_atom_site_refinement_flags
Fe1 Fe 0.75476(4) 0.86590(3) 0.19728(2) 0.02807(12) Uani 1 1 d .
N2 N 0.6087(2) 0.8188(2) 0.23180(14) 0.0323(5) Uani 1 1 d .
N1 N 0.7052(3) 0.9201(2) 0.11266(15) 0.0348(5) Uani 1 1 d .
N3 N 0.8701(3) 0.7335(2) 0.15803(17) 0.0424(3) Uani 1 1 d .
N4 N 0.8712(3) 0.9776(2) 0.29213(15) 0.0372(6) Uani 1 1 d .
O2 O 0.4920(2) 0.79930(19) 0.23949(14) 0.0435(5) Uani 1 1 d .
O1 O 0.6353(2) 0.94145(19) 0.05530(13) 0.0456(5) Uani 1 1 d .
O3 O 1.0317(2) 0.59773(18) 0.11400(14) 0.0424(3) Uani 1 1 d .
O4 O 1.0348(3) 1.0760(3) 0.41071(17) 0.0830(10) Uani 1 1 d .
C1 C 0.9466(3) 0.6708(3) 0.1381(2) 0.0424(3) Uani 1 1 d .
C2 C 0.9517(3) 1.0264(3) 0.3501(2) 0.0424(7) Uani 1 1 d .
C3 C 0.5343(3) 0.4034(2) 0.16406(16) 0.0250(5) Uani 1 1 d .
C4 C 0.4956(3) 0.3370(2) 0.08014(18) 0.0357(6) Uani 1 1 d .
H4 H 0.5431 0.2708 0.0583 0.043 Uiso 1 1 calc R
C5 C 0.3865(3) 0.3697(3) 0.0294(2) 0.0440(8) Uani 1 1 d .
H5 H 0.3607 0.3252 -0.0266 0.053 Uiso 1 1 calc R
C6 C 0.3162(3) 0.4673(3) 0.06120(19) 0.0393(7) Uani 1 1 d .
H6 H 0.2426 0.4884 0.0268 0.047 Uiso 1 1 calc R
C7 C 0.3535(3) 0.5344(3) 0.14361(18) 0.0339(6) Uani 1 1 d .
H7 H 0.3053 0.6005 0.1647 0.041 Uiso 1 1 calc R
C8 C 0.4633(3) 0.5032(2) 0.19531(17) 0.0289(6) Uani 1 1 d .
H8 H 0.4894 0.5491 0.2508 0.035 Uiso 1 1 calc R
C9 C 0.7959(2) 0.2899(2) 0.16747(15) 0.0223(5) Uani 1 1 d .
C10 C 0.8516(3) 0.1851(2) 0.17483(16) 0.0275(6) Uani 1 1 d .
H10 H 0.8187 0.1451 0.2115 0.033 Uiso 1 1 calc R
C11 C 0.9565(3) 0.1400(3) 0.12743(17) 0.0333(6) Uani 1 1 d .
H11 H 0.9929 0.0690 0.1316 0.040 Uiso 1 1 calc R
C12 C 1.0070(3) 0.2006(3) 0.07393(17) 0.0353(7) Uani 1 1 d .
H12 H 1.0774 0.1703 0.0422 0.042 Uiso 1 1 calc R
C13 C 0.9531(3) 0.3058(3) 0.06759(17) 0.0358(7) Uani 1 1 d .
H13 H 0.9880 0.3467 0.0320 0.043 Uiso 1 1 calc R
C14 C 0.8479(3) 0.3505(2) 0.11366(16) 0.0293(6) Uani 1 1 d .
H14 H 0.8115 0.4212 0.1089 0.035 Uiso 1 1 calc R
C15 C 0.7484(2) 0.4771(2) 0.31325(15) 0.0214(5) Uani 1 1 d .
C16 C 0.7833(3) 0.5825(2) 0.29379(16) 0.0255(5) Uani 1 1 d .
H16 H 0.7604 0.5892 0.2386 0.031 Uiso 1 1 calc R
C17 C 0.8521(3) 0.6777(2) 0.35664(17) 0.0294(6) Uani 1 1 d .
H17 H 0.8757 0.7478 0.3434 0.035 Uiso 1 1 calc R
C18 C 0.8859(3) 0.6684(2) 0.43899(17) 0.0301(6) Uani 1 1 d .
H18 H 0.9307 0.7326 0.4813 0.036 Uiso 1 1 calc R
C19 C 0.8526(3) 0.5634(2) 0.45797(17) 0.0304(6) Uani 1 1 d .
H19 H 0.8759 0.5570 0.5131 0.036 Uiso 1 1 calc R
C20 C 0.7847(3) 0.4675(2) 0.39555(16) 0.0268(5) Uani 1 1 d .
H20 H 0.7636 0.3969 0.4088 0.032 Uiso 1 1 calc R
C21 C 0.3694(2) 0.0938(2) 0.24179(15) 0.0214(5) Uani 1 1 d .
C22 C 0.3875(3) 0.0550(2) 0.15687(16) 0.0301(6) Uani 1 1 d .
H22 H 0.4506 0.0967 0.1346 0.036 Uiso 1 1 calc R
C23 C 0.3109(3) -0.0465(2) 0.10529(17) 0.0360(7) Uani 1 1 d .
H23 H 0.3225 -0.0726 0.0483 0.043 Uiso 1 1 calc R
C24 C 0.2175(3) -0.1088(2) 0.13842(17) 0.0307(6) Uani 1 1 d .
H24 H 0.1678 -0.1775 0.1039 0.037 Uiso 1 1 calc R
C25 C 0.1979(3) -0.0696(2) 0.22220(16) 0.0272(6) Uani 1 1 d .
H25 H 0.1341 -0.1114 0.2440 0.033 Uiso 1 1 calc R
C26 C 0.2726(3) 0.0316(2) 0.27406(16) 0.0247(5) Uani 1 1 d .
H26 H 0.2583 0.0582 0.3305 0.030 Uiso 1 1 calc R
C27 C 0.6541(3) 0.1543(2) 0.42763(16) 0.0265(5) Uani 1 1 d .
H27 H 0.7171 0.1477 0.3884 0.032 Uiso 1 1 calc R
C28 C 0.5213(3) 0.1934(2) 0.41035(15) 0.0216(5) Uani 1 1 d .
C29 C 0.4271(3) 0.2033(2) 0.46952(15) 0.0255(5) Uani 1 1 d .
H29 H 0.3382 0.2292 0.4582 0.031 Uiso 1 1 calc R
C30 C 0.4666(3) 0.1743(2) 0.54512(16) 0.0311(6) Uani 1 1 d .
H30 H 0.4040 0.1806 0.5847 0.037 Uiso 1 1 calc R
C31 C 0.5989(3) 0.1359(2) 0.56192(17) 0.0331(6) Uani 1 1 d .
H31 H 0.6253 0.1171 0.6130 0.040 Uiso 1 1 calc R
C32 C 0.6922(3) 0.1253(2) 0.50347(17) 0.0324(6) Uani 1 1 d .
H32 H 0.7807 0.0987 0.5150 0.039 Uiso 1 1 calc R
C33 C 0.3568(2) 0.3436(2) 0.32764(15) 0.0211(5) Uani 1 1 d .
C34 C 0.4056(3) 0.4479(2) 0.38937(15) 0.0241(5) Uani 1 1 d .
H34 H 0.4907 0.4514 0.4242 0.029 Uiso 1 1 calc R
C35 C 0.3280(3) 0.5458(2) 0.39888(16) 0.0286(6) Uani 1 1 d .
H35 H 0.3608 0.6151 0.4402 0.034 Uiso 1 1 calc R
C36 C 0.2016(3) 0.5412(2) 0.34717(17) 0.0319(6) Uani 1 1 d .
H36 H 0.1498 0.6076 0.3533 0.038 Uiso 1 1 calc R
C37 C 0.1524(3) 0.4378(3) 0.28648(18) 0.0357(6) Uani 1 1 d .
H37 H 0.0670 0.4346 0.2520 0.043 Uiso 1 1 calc R
C38 C 0.2289(3) 0.3390(2) 0.27655(17) 0.0295(6) Uani 1 1 d .
H38 H 0.1948 0.2696 0.2357 0.035 Uiso 1 1 calc R
N5 N 0.6068(2) 0.25053(17) 0.27035(13) 0.0231(4) Uani 1 1 d .
P1 P 0.66399(6) 0.35083(5) 0.23148(4) 0.02029(15) Uani 1 1 d .
P2 P 0.47036(6) 0.22382(5) 0.30934(4) 0.01943(15) Uani 1 1 d .

loop_
_atom_site_aniso_label
_atom_site_aniso_U_11
_atom_site_aniso_U_22
_atom_site_aniso_U_33
_atom_site_aniso_U_23
_atom_site_aniso_U_13
_atom_site_aniso_U_12
Fe1 0.0308(2) 0.0261(2) 0.0274(2) 0.00827(16) 0.00282(16) -0.00040(15)
N2 0.0355(14) 0.0317(12) 0.0316(12) 0.0114(10) 0.0049(10) 0.0047(10)
N1 0.0424(14) 0.0297(12) 0.0320(13) 0.0095(10) 0.0031(11) -0.0023(10)
N3 0.0407(8) 0.0380(8) 0.0508(9) 0.0143(7) 0.0096(7) 0.0031(6)
N4 0.0375(14) 0.0345(13) 0.0348(13) 0.0037(11) -0.0013(11) 0.0010(11)
O2 0.0336(12) 0.0514(13) 0.0507(13) 0.0201(11) 0.0117(10) 0.0036(10)
O1 0.0590(14) 0.0479(13) 0.0322(11) 0.0193(10) -0.0020(10) 0.0006(11)
O3 0.0407(8) 0.0380(8) 0.0508(9) 0.0143(7) 0.0096(7) 0.0031(6)
O4 0.0565(16) 0.107(2) 0.0533(16) -0.0299(16) 0.0029(13) -0.0212(16)
C1 0.0407(8) 0.0380(8) 0.0508(9) 0.0143(7) 0.0096(7) 0.0031(6)
C2 0.0362(17) 0.0431(17) 0.0406(18) -0.0047(15) 0.0111(15) 0.0014(14)
C3 0.0212(12) 0.0248(13) 0.0291(13) 0.0119(11) -0.0046(10) -0.0048(10)
C4 0.0373(16) 0.0275(14) 0.0363(15) 0.0050(12) -0.0095(12) -0.0009(12)
C5 0.0456(18) 0.0401(17) 0.0372(17) 0.0064(13) -0.0190(14) -0.0024(14)
C6 0.0309(15) 0.0411(17) 0.0459(17) 0.0220(14) -0.0144(13) -0.0050(13)
C7 0.0270(14) 0.0347(15) 0.0434(16) 0.0187(13) 0.0006(12) 0.0027(11)
C8 0.0266(13) 0.0304(14) 0.0311(14) 0.0126(11) 0.0010(11) -0.0002(11)
C9 0.0200(12) 0.0248(13) 0.0187(12) 0.0029(10) -0.0025(9) -0.0051(10)
C10 0.0255(13) 0.0281(13) 0.0273(13) 0.0069(11) 0.0003(10) -0.0035(10)
C11 0.0272(14) 0.0341(15) 0.0342(15) 0.0032(12) 0.0001(12) 0.0030(11)
C12 0.0244(14) 0.0466(17) 0.0271(14) -0.0026(12) 0.0035(11) -0.0054(12)
C13 0.0379(16) 0.0429(17) 0.0241(14) 0.0051(12) 0.0072(12) -0.0122(13)
C14 0.0332(14) 0.0294(14) 0.0240(13) 0.0081(11) 0.0000(11) -0.0062(11)
C15 0.0169(11) 0.0214(12) 0.0248(12) 0.0059(10) 0.0001(9) 0.0000(9)
C16 0.0244(13) 0.0246(13) 0.0265(13) 0.0067(10) 0.0009(10) -0.0006(10)
C17 0.0260(13) 0.0212(13) 0.0391(15) 0.0062(11) 0.0022(11) -0.0017(10)
C18 0.0209(13) 0.0279(14) 0.0335(15) -0.0032(11) -0.0006(11) -0.0027(10)
C19 0.0245(13) 0.0402(16) 0.0234(13) 0.0065(11) -0.0031(10) -0.0007(11)
C20 0.0231(13) 0.0276(13) 0.0290(13) 0.0092(11) -0.0013(10) -0.0020(10)
C21 0.0237(12) 0.0165(11) 0.0226(12) 0.0049(9) -0.0009(10) -0.0008(9)
C22 0.0411(16) 0.0250(13) 0.0234(13) 0.0057(11) 0.0057(11) -0.0076(11)
C23 0.0512(18) 0.0315(15) 0.0211(13) 0.0022(11) 0.0022(12) -0.0069(13)
C24 0.0342(15) 0.0198(13) 0.0323(14) 0.0028(11) -0.0056(11) -0.0063(11)
C25 0.0237(13) 0.0244(13) 0.0324(14) 0.0078(11) 0.0008(11) -0.0049(10)
C26 0.0252(13) 0.0245(13) 0.0241(13) 0.0065(10) 0.0031(10) -0.0011(10)
C27 0.0280(13) 0.0228(13) 0.0275(13) 0.0050(10) 0.0033(11) 0.0021(10)
C28 0.0244(12) 0.0174(11) 0.0200(12) 0.0027(9) -0.0018(10) -0.0038(9)
C29 0.0264(13) 0.0242(13) 0.0242(13) 0.0048(10) 0.0011(10) 0.0001(10)
C30 0.0393(15) 0.0317(14) 0.0228(13) 0.0079(11) 0.0061(11) 0.0008(12)
C31 0.0454(17) 0.0286(14) 0.0246(14) 0.0095(11) -0.0027(12) 0.0029(12)
C32 0.0336(15) 0.0295(14) 0.0340(15) 0.0113(12) -0.0033(12) 0.0066(11)
C33 0.0206(12) 0.0218(12) 0.0209(12) 0.0062(10) 0.0022(9) -0.0007(9)
C34 0.0224(12) 0.0257(13) 0.0218(12) 0.0048(10) -0.0021(10) -0.0001(10)
C35 0.0333(14) 0.0241(13) 0.0257(13) 0.0024(10) 0.0027(11) 0.0014(11)
C36 0.0302(14) 0.0311(14) 0.0355(15) 0.0092(12) 0.0053(12) 0.0095(11)
C37 0.0234(14) 0.0413(16) 0.0386(16) 0.0084(13) -0.0059(12) 0.0032(12)
C38 0.0246(13) 0.0282(14) 0.0292(14) 0.0012(11) -0.0053(11) -0.0033(11)
N5 0.0224(11) 0.0207(10) 0.0268(11) 0.0080(9) 0.0026(9) -0.0002(8)
P1 0.0198(3) 0.0191(3) 0.0214(3) 0.0068(2) -0.0008(2) -0.0027(2)
P2 0.0200(3) 0.0180(3) 0.0192(3) 0.0045(2) 0.0003(2) -0.0020(2)

loop_
_atom_type_symbol
_atom_type_description
_atom_type_scat_dispersion_real
_atom_type_scat_dispersion_imag
_atom_type_scat_source
C C 0.0033 0.0016 'International Tables Vol C Tables 4.2.6.8 and 6.1.1.4'
H H 0.0000 0.0000 'International Tables Vol C Tables 4.2.6.8 and 6.1.1.4'
N N 0.0061 0.0033 'International Tables Vol C Tables 4.2.6.8 and 6.1.1.4'
O O 0.0106 0.0060 'International Tables Vol C Tables 4.2.6.8 and 6.1.1.4'
P P 0.1023 0.0942 'International Tables Vol C Tables 4.2.6.8 and 6.1.1.4'
Fe Fe 0.3463 0.8444 'International Tables Vol C Tables 4.2.6.8 and 6.1.1.4'

loop_
_geom_angle_atom_site_label_1
_geom_angle_atom_site_label_2
_geom_angle_atom_site_label_3
_geom_angle
N1 Fe1 N2 109.29(11)
N1 Fe1 N4 114.49(11)
N2 Fe1 N4 109.07(11)
N1 Fe1 N3 106.88(11)
N2 Fe1 N3 110.67(11)
N4 Fe1 N3 106.39(11)
O2 N2 Fe1 162.3(2)
O1 N1 Fe1 160.9(2)
C1 N3 Fe1 171.3(3)
C2 N4 Fe1 167.9(3)
N3 C1 O3 178.6(4)
N4 C2 O4 179.3(4)
C8 C3 C4 119.2(2)
C8 C3 P1 121.62(19)
C4 C3 P1 119.0(2)
C5 C4 C3 120.0(3)
C5 C4 H4 120.0
C3 C4 H4 120.0
C6 C5 C4 120.2(3)
C6 C5 H5 119.9
C4 C5 H5 119.9
C5 C6 C7 120.6(3)
C5 C6 H6 119.7
C7 C6 H6 119.7
C6 C7 C8 119.9(3)
C6 C7 H7 120.0
C8 C7 H7 120.0
C7 C8 C3 120.1(3)
C7 C8 H8 120.0
C3 C8 H8 120.0
C10 C9 C14 119.6(2)
C10 C9 P1 119.87(19)
C14 C9 P1 120.4(2)
C9 C10 C11 119.9(2)
C9 C10 H10 120.0
C11 C10 H10 120.0
C12 C11 C10 120.0(3)
C12 C11 H11 120.0
C10 C11 H11 120.0
C13 C12 C11 120.1(3)
C13 C12 H12 120.0
C11 C12 H12 120.0
C14 C13 C12 120.3(3)
C14 C13 H13 119.8
C12 C13 H13 119.8
C13 C14 C9 120.0(3)
C13 C14 H14 120.0
C9 C14 H14 120.0
C20 C15 C16 119.6(2)
C20 C15 P1 119.73(19)
C16 C15 P1 120.63(18)
C17 C16 C15 120.1(2)
C17 C16 H16 120.0
C15 C16 H16 120.0
C18 C17 C16 120.2(2)
C18 C17 H17 119.9
C16 C17 H17 119.9
C19 C18 C17 119.6(2)
C19 C18 H18 120.2
C17 C18 H18 120.2
C18 C19 C20 120.7(2)
C18 C19 H19 119.7
C20 C19 H19 119.7
C19 C20 C15 119.8(2)
C19 C20 H20 120.1
C15 C20 H20 120.1
C22 C21 C26 119.6(2)
C22 C21 P2 119.92(18)
C26 C21 P2 120.51(18)
C21 C22 C23 119.7(2)
C21 C22 H22 120.2
C23 C22 H22 120.2
C24 C23 C22 120.2(2)
C24 C23 H23 119.9
C22 C23 H23 119.9
C25 C24 C23 120.3(2)
C25 C24 H24 119.9
C23 C24 H24 119.9
C24 C25 C26 120.2(2)
C24 C25 H25 119.9
C26 C25 H25 119.9
C25 C26 C21 120.1(2)
C25 C26 H26 120.0
C21 C26 H26 120.0
C32 C27 C28 119.8(2)
C32 C27 H27 120.1
C28 C27 H27 120.1
C27 C28 C29 119.8(2)
C27 C28 P2 119.23(19)
C29 C28 P2 120.86(19)
C30 C29 C28 119.7(2)
C30 C29 H29 120.1
C28 C29 H29 120.1
C31 C30 C29 120.0(3)
C31 C30 H30 120.0
C29 C30 H30 120.0
C32 C31 C30 120.5(2)
C32 C31 H31 119.8
C30 C31 H31 119.8
C31 C32 C27 120.0(3)
C31 C32 H32 120.0
C27 C32 H32 120.0
C38 C33 C34 119.4(2)
C38 C33 P2 121.73(19)
C34 C33 P2 118.55(18)
C35 C34 C33 120.1(2)
C35 C34 H34 119.9
C33 C34 H34 119.9
C34 C35 C36 120.2(2)
C34 C35 H35 119.9
C36 C35 H35 119.9
C37 C36 C35 119.8(2)
C37 C36 H36 120.1
C35 C36 H36 120.1
C36 C37 C38 120.6(2)
C36 C37 H37 119.7
C38 C37 H37 119.7
C37 C38 C33 119.9(2)
C37 C38 H38 120.0
C33 C38 H38 120.0
P2 N5 P1 136.62(14)
N5 P1 C3 115.13(11)
N5 P1 C9 107.52(11)
C3 P1 C9 106.87(12)
N5 P1 C15 111.83(11)
C3 P1 C15 107.98(11)
C9 P1 C15 107.12(11)
N5 P2 C33 114.20(11)
N5 P2 C21 110.58(11)
C33 P2 C21 108.50(11)
N5 P2 C28 109.54(11)
C33 P2 C28 106.86(11)
C21 P2 C28 106.85(11)

loop_
_geom_bond_atom_site_label_1
_geom_bond_atom_site_label_2
_geom_bond_distance
Fe1 N1 1.697(2)
Fe1 N2 1.700(2)
Fe1 N4 1.948(2)
Fe1 N3 1.962(3)
N2 O2 1.164(3)
N1 O1 1.174(3)
N3 C1 1.079(4)
N4 C2 1.155(4)
O3 C1 1.232(4)
O4 C2 1.197(4)
C3 C8 1.392(4)
C3 C4 1.395(4)
C3 P1 1.795(2)
C4 C5 1.385(4)
C4 H4 0.9300
C5 C6 1.371(4)
C5 H5 0.9300
C6 C7 1.375(4)
C6 H6 0.9300
C7 C8 1.390(4)
C7 H7 0.9300
C8 H8 0.9300
C9 C10 1.386(4)
C9 C14 1.395(3)
C9 P1 1.799(3)
C10 C11 1.388(4)
C10 H10 0.9300
C11 C12 1.385(4)
C11 H11 0.9300
C12 C13 1.380(4)
C12 H12 0.9300
C13 C14 1.378(4)
C13 H13 0.9300
C14 H14 0.9300
C15 C20 1.390(3)
C15 C16 1.393(3)
C15 P1 1.807(2)
C16 C17 1.388(4)
C16 H16 0.9300
C17 C18 1.386(4)
C17 H17 0.9300
C18 C19 1.382(4)
C18 H18 0.9300
C19 C20 1.387(4)
C19 H19 0.9300
C20 H20 0.9300
C21 C22 1.389(3)
C21 C26 1.396(3)
C21 P2 1.800(2)
C22 C23 1.390(4)
C22 H22 0.9300
C23 C24 1.382(4)
C23 H23 0.9300
C24 C25 1.375(4)
C24 H24 0.9300
C25 C26 1.382(3)
C25 H25 0.9300
C26 H26 0.9300
C27 C32 1.386(4)
C27 C28 1.392(3)
C27 H27 0.9300
C28 C29 1.395(3)
C28 P2 1.801(2)
C29 C30 1.384(4)
C29 H29 0.9300
C30 C31 1.383(4)
C30 H30 0.9300
C31 C32 1.380(4)
C31 H31 0.9300
C32 H32 0.9300
C33 C38 1.388(3)
C33 C34 1.394(3)
C33 P2 1.799(2)
C34 C35 1.378(4)
C34 H34 0.9300
C35 C36 1.382(4)
C35 H35 0.9300
C36 C37 1.380(4)
C36 H36 0.9300
C37 C38 1.380(4)
C37 H37 0.9300
C38 H38 0.9300
N5 P2 1.583(2)
N5 P1 1.587(2)

loop_
_geom_torsion_atom_site_label_1
_geom_torsion_atom_site_label_2
_geom_torsion_atom_site_label_3
_geom_torsion_atom_site_label_4
_geom_torsion
N1 Fe1 N2 O2 -5.3(7)
N4 Fe1 N2 O2 120.6(7)
N3 Fe1 N2 O2 -122.7(7)
N2 Fe1 N1 O1 -13.7(7)
N4 Fe1 N1 O1 -136.4(7)
N3 Fe1 N1 O1 106.1(7)
N1 Fe1 N3 C1 82.8(19)
N2 Fe1 N3 C1 -158.3(19)
N4 Fe1 N3 C1 -39.9(19)
N1 Fe1 N4 C2 -144.9(12)
N2 Fe1 N4 C2 92.3(12)
N3 Fe1 N4 C2 -27.1(12)
Fe1 N3 C1 O3 -142(15)
Fe1 N4 C2 O4 -46(33)
C8 C3 C4 C5 -0.9(4)
P1 C3 C4 C5 173.8(2)
C3 C4 C5 C6 0.1(5)
C4 C5 C6 C7 0.4(5)
C5 C6 C7 C8 0.0(4)
C6 C7 C8 C3 -0.8(4)
C4 C3 C8 C7 1.3(4)
P1 C3 C8 C7 -173.3(2)
C14 C9 C10 C11 -1.3(4)
P1 C9 C10 C11 -177.98(19)
C9 C10 C11 C12 1.0(4)
C10 C11 C12 C13 -0.1(4)
C11 C12 C13 C14 -0.7(4)
C12 C13 C14 C9 0.4(4)
C10 C9 C14 C13 0.6(4)
P1 C9 C14 C13 177.24(19)
C20 C15 C16 C17 -0.9(4)
P1 C15 C16 C17 -177.97(19)
C15 C16 C17 C18 -0.3(4)
C16 C17 C18 C19 1.0(4)
C17 C18 C19 C20 -0.5(4)
C18 C19 C20 C15 -0.7(4)
C16 C15 C20 C19 1.4(4)
P1 C15 C20 C19 178.47(19)
C26 C21 C22 C23 -1.1(4)
P2 C21 C22 C23 179.0(2)
C21 C22 C23 C24 -0.3(4)
C22 C23 C24 C25 1.2(4)
C23 C24 C25 C26 -0.7(4)
C24 C25 C26 C21 -0.6(4)
C22 C21 C26 C25 1.5(4)
P2 C21 C26 C25 -178.53(19)
C32 C27 C28 C29 0.0(4)
C32 C27 C28 P2 -177.00(19)
C27 C28 C29 C30 0.1(4)
P2 C28 C29 C30 177.10(19)
C28 C29 C30 C31 0.1(4)
C29 C30 C31 C32 -0.5(4)
C30 C31 C32 C27 0.7(4)
C28 C27 C32 C31 -0.4(4)
C38 C33 C34 C35 -0.6(4)
P2 C33 C34 C35 173.02(19)
C33 C34 C35 C36 -0.2(4)
C34 C35 C36 C37 0.7(4)
C35 C36 C37 C38 -0.5(4)
C36 C37 C38 C33 -0.3(4)
C34 C33 C38 C37 0.8(4)
P2 C33 C38 C37 -172.6(2)
P2 N5 P1 C3 -40.5(2)
P2 N5 P1 C9 -159.49(18)
P2 N5 P1 C15 83.2(2)
C8 C3 P1 N5 94.6(2)
C4 C3 P1 N5 -80.0(2)
C8 C3 P1 C9 -146.1(2)
C4 C3 P1 C9 39.3(2)
C8 C3 P1 C15 -31.2(2)
C4 C3 P1 C15 154.2(2)
C10 C9 P1 N5 -14.4(2)
C14 C9 P1 N5 168.99(19)
C10 C9 P1 C3 -138.49(19)
C14 C9 P1 C3 44.9(2)
C10 C9 P1 C15 106.0(2)
C14 C9 P1 C15 -70.7(2)
C20 C15 P1 N5 14.4(2)
C16 C15 P1 N5 -168.56(19)
C20 C15 P1 C3 142.0(2)
C16 C15 P1 C3 -40.9(2)
C20 C15 P1 C9 -103.2(2)
C16 C15 P1 C9 73.9(2)
P1 N5 P2 C33 -9.5(2)
P1 N5 P2 C21 113.2(2)
P1 N5 P2 C28 -129.30(19)
C38 C33 P2 N5 106.8(2)
C34 C33 P2 N5 -66.6(2)
C38 C33 P2 C21 -17.0(2)
C34 C33 P2 C21 169.52(19)
C38 C33 P2 C28 -131.9(2)
C34 C33 P2 C28 54.6(2)
C22 C21 P2 N5 -20.7(2)
C26 C21 P2 N5 159.36(19)
C22 C21 P2 C33 105.3(2)
C26 C21 P2 C33 -74.7(2)
C22 C21 P2 C28 -139.8(2)
C26 C21 P2 C28 40.2(2)
C27 C28 P2 N5 -23.1(2)
C29 C28 P2 N5 159.93(19)
C27 C28 P2 C33 -147.26(19)
C29 C28 P2 C33 35.7(2)
C27 C28 P2 C21 96.8(2)
C29 C28 P2 C21 -80.3(2)
